data_1511045
loop_
_publ_author_name
'Rohm, H.W.'
'Koeckerling, M.'

_publ_section_title
;
 New double salts with boron-centered zirconium clusters: syntheses and
 structures of Cs (Zr Cl5) * Cs2 ((Zr6 B) X15) (X = Cl or (Cl + I)) and
 anion distribution in the mixed halide phase
;
_journal_name_full 'Zeitschrift fuer Anorganische und Allgemeine Chemie'
_journal_page_first 2356
_journal_page_last 2362
_journal_paper_doi 10.1002/zaac.200300250
_journal_volume 629
_journal_year 2003
_chemical_formula_sum 'B Cl19.57 Cs3 I0.43 Zr7'
_chemical_name_systematic 'Cs (Zr Cl5) Cs2 ((Zr6 B) Cl14.57 I0.43)'
_space_group_IT_number 167
_symmetry_space_group_name_Hall '-R 3 2"c'
_symmetry_space_group_name_H-M 'R -3 c :H'
_cell_angle_alpha 90
_cell_angle_beta 90
_cell_angle_gamma 120
_cell_formula_units_Z 6
_cell_length_a 12.777
_cell_length_b 12.777
_cell_length_c 34.668
_cell_volume 4901.367
_citation_journal_id_ASTM ZAACAB
_cod_data_source_file boron0-1_133.cif
_cod_data_source_block B1Cl19.57Cs3I0.43Zr7
_cod_original_formula_sum 'B1 Cl19.57 Cs3 I0.43 Zr7'
_cod_database_code 1511045

loop_
_symmetry_equiv_pos_as_xyz
x,y,z
-y,x-y,z
-x+y,-x,z
y,x,-z+1/2
-x,-x+y,-z+1/2
x-y,-y,-z+1/2
-x,-y,-z
y,-x+y,-z
x-y,x,-z
-y,-x,z-1/2
x,x-y,z-1/2
-x+y,y,z-1/2
x+2/3,y+1/3,z+1/3
-y+2/3,x-y+1/3,z+1/3
-x+y+2/3,-x+1/3,z+1/3
y+2/3,x+1/3,-z+5/6
-x+2/3,-x+y+1/3,-z+5/6
x-y+2/3,-y+1/3,-z+5/6
-x+2/3,-y+1/3,-z+1/3
y+2/3,-x+y+1/3,-z+1/3
x-y+2/3,x+1/3,-z+1/3
-y+2/3,-x+1/3,z-1/6
x+2/3,x-y+1/3,z-1/6
-x+y+2/3,y+1/3,z-1/6
x+1/3,y+2/3,z+2/3
-y+1/3,x-y+2/3,z+2/3
-x+y+1/3,-x+2/3,z+2/3
y+1/3,x+2/3,-z+7/6
-x+1/3,-x+y+2/3,-z+7/6
x-y+1/3,-y+2/3,-z+7/6
-x+1/3,-y+2/3,-z+2/3
y+1/3,-x+y+2/3,-z+2/3
x-y+1/3,x+2/3,-z+2/3
-y+1/3,-x+2/3,z+1/6
x+1/3,x-y+2/3,z+1/6
-x+y+1/3,y+2/3,z+1/6

loop_
_atom_site_label
_atom_site_type_symbol
_atom_site_fract_x
_atom_site_fract_y
_atom_site_fract_z
_atom_site_occupancy
_atom_site_U_iso_or_equiv
Zr1 Zr+2 0.00862 0.15089 0.03853 1 0.0
B1 B-3 0 0 0 1 0.0
Cl1 Cl-1 0.1661 0.1571 0.08451 1 0.0
Cl5 Cl-1 0 0 0.1787 1 0.0
Cl2 Cl-1 0.3241 0.1493 0.00027 1 0.0
I3 I-1 0.676 0 0.25 0.142 0.0
Cs2 Cs+1 0.53 0.041 0.009 0.16 0.0
Cl3 Cl-1 0.6471 0 0.25 0.858 0.0
Cs1 Cs+1 0.5 0 0 0.68 0.0
Zr2 Zr+4 0 0 0.25 1 0.0
Cl4 Cl-1 0.1842 0 0.25 1 0.0
